data_7704640
loop_
_publ_author_name
'Gianino, Jacqueline'
'Erickson, Alexander N.'
'Markovitz, Sean J.'
'Brown, Seth N.'

_publ_section_title
;
 High-valent osmium iminoxolene complexes.
;
_journal_issue 25
_journal_name_full 'Dalton transactions (Cambridge, England : 2003)'
_journal_page_first 8504
_journal_page_last 8515
_journal_paper_doi 10.1039/d0dt01735c
_journal_volume 49
_journal_year 2020
_chemical_formula_moiety 'C44 H52 N2 O7 Os'
_chemical_formula_sum 'C44 H52 N2 O7 Os'
_chemical_formula_weight 911.07
_chemical_name_common (Egan)OsO
_chemical_name_systematic (Oxo)(1,2-ethanedi-(2-(3,5-di-tert-butyl-2-oxyphenyl)amido)-benzoate)osmium(VI)
_space_group_crystal_system triclinic
_space_group_IT_number 2
_space_group_name_Hall '-P 1'
_space_group_name_H-M_alt 'P -1'
_atom_sites_solution_hydrogens difmap
_atom_sites_solution_primary heavy
_atom_sites_solution_secondary difmap
_audit_creation_method SHELXL-2013
_audit_update_record
;
2020-05-11 deposited with the CCDC.	2020-06-05 downloaded from the CCDC.
;
_cell_angle_alpha 105.229(2)
_cell_angle_beta 104.4965(19)
_cell_angle_gamma 108.180(2)
_cell_formula_units_Z 2
_cell_length_a 13.0153(6)
_cell_length_b 13.1218(7)
_cell_length_c 14.0466(6)
_cell_measurement_reflns_used 9775
_cell_measurement_temperature 120(2)
_cell_measurement_theta_max 30.64
_cell_measurement_theta_min 2.50
_cell_volume 2049.60(18)
_computing_cell_refinement 'Bruker SAINT'
_computing_data_collection 'Bruker APEX2'
_computing_data_reduction 'Bruker SAINT'
_computing_molecular_graphics 'Bruker SHELXTL'
_computing_publication_material 'Bruker SHELXTL'
_computing_structure_refinement 'SHELXL-2013 (Sheldrick, 2013)'
_computing_structure_solution 'SHELXS-97 (Sheldrick 2008)'
_diffrn_ambient_temperature 120(2)
_diffrn_detector_area_resol_mean 8.33
_diffrn_measured_fraction_theta_full 1.000
_diffrn_measured_fraction_theta_max 0.997
_diffrn_measurement_device_type 'Bruker APEX-II CCD'
_diffrn_measurement_method '\f and \w scans'
_diffrn_radiation_type MoK\a
_diffrn_radiation_wavelength 0.71073
_diffrn_reflns_av_R_equivalents 0.0210
_diffrn_reflns_av_unetI/netI 0.0166
_diffrn_reflns_Laue_measured_fraction_full 1.000
_diffrn_reflns_Laue_measured_fraction_max 0.997
_diffrn_reflns_limit_h_max 18
_diffrn_reflns_limit_h_min -18
_diffrn_reflns_limit_k_max 18
_diffrn_reflns_limit_k_min -18
_diffrn_reflns_limit_l_max 20
_diffrn_reflns_limit_l_min -20
_diffrn_reflns_number 66041
_diffrn_reflns_point_group_measured_fraction_full 1.000
_diffrn_reflns_point_group_measured_fraction_max 0.997
_diffrn_reflns_theta_full 25.242
_diffrn_reflns_theta_max 30.659
_diffrn_reflns_theta_min 1.612
_diffrn_source 'fine-focus sealed tube'
_exptl_absorpt_coefficient_mu 3.162
_exptl_absorpt_correction_T_max 0.7802
_exptl_absorpt_correction_T_min 0.6140
_exptl_absorpt_correction_type numerical
_exptl_absorpt_process_details
; 
 SADABS 2016/2: Krause, L., Herbst-Irmer, R., Sheldrick G.M. & Stalke D., 
 J. Appl. Cryst. 48 (2015) 3-10 
;
_exptl_crystal_colour red
_exptl_crystal_density_diffrn 1.476
_exptl_crystal_density_method 'not measured'
_exptl_crystal_description block
_exptl_crystal_F_000 924
_exptl_crystal_recrystallization_method
'Crystals were grown by vapor diffusion of methanol intoa benzene solution of the complex.'
_exptl_crystal_size_max 0.214
_exptl_crystal_size_mid 0.129
_exptl_crystal_size_min 0.120
_exptl_transmission_factor_max 0.7802
_exptl_transmission_factor_min 0.6140
_refine_diff_density_max 0.533
_refine_diff_density_min -0.593
_refine_diff_density_rms 0.061
_refine_ls_extinction_method none
_refine_ls_goodness_of_fit_ref 1.046
_refine_ls_hydrogen_treatment refall
_refine_ls_matrix_type full
_refine_ls_number_parameters 88
_refine_ls_number_reflns 12637
_refine_ls_number_restraints 0
_refine_ls_restrained_S_all 1.046
_refine_ls_R_factor_all 0.0156
_refine_ls_R_factor_gt 0.0140
_refine_ls_shift/su_max 0.007
_refine_ls_shift/su_mean 0.000
_refine_ls_structure_factor_coef Fsqd
_refine_ls_weighting_details 'w=1/[\s^2^(Fo^2^)+(0.0160P)^2^+0.7482P] where P=(Fo^2^+2Fc^2^)/3'
_refine_ls_weighting_scheme calc
_refine_ls_wR_factor_gt 0.0332
_refine_ls_wR_factor_ref 0.0336
_reflns_Friedel_coverage 0.000
_reflns_number_gt 11999
_reflns_number_total 12637
_reflns_threshold_expression 'I > 2\s(I)'
_cod_data_source_file d0dt01735c2.cif
_cod_data_source_block eganoso
_cod_depositor_comments 'Adding full bibliography for 7704635--7704640.cif.'
_cod_original_cell_volume 2049.60(17)
_cod_database_code 7704640
_shelx_space_group_comment
; 
The symmetry employed for this shelxl refinement is uniquely defined 
by the following loop, which should always be used as a source of 
symmetry information in preference to the above space-group names. 
They are only intended as comments. 
;
_shelx_estimated_absorpt_t_min 0.551
_shelx_estimated_absorpt_t_max 0.703
_shelxl_version_number 2013-4

loop_
_space_group_symop_operation_xyz
'x, y, z'
'-x, -y, -z'

loop_
_atom_site_label
_atom_site_type_symbol
_atom_site_fract_x
_atom_site_fract_y
_atom_site_fract_z
_atom_site_U_iso_or_equiv
_atom_site_adp_type
_atom_site_occupancy
_atom_site_site_symmetry_order
_atom_site_calc_flag
_atom_site_refinement_flags_posn
_atom_site_refinement_flags_adp
_atom_site_refinement_flags_occupancy
_atom_site_disorder_assembly
_atom_site_disorder_group
Os Os 0.97083(2) 0.91603(2) 0.71251(2) 0.01122(2) Uani 1 1 d . . . . .
O O 1.00751(8) 1.06044(8) 0.75597(8) 0.01992(19) Uani 1 1 d . . . . .
O1 O 1.11099(7) 0.88958(8) 0.73876(7) 0.01379(16) Uani 1 1 d . . . . .
N1 N 0.96508(9) 0.86012(9) 0.82583(8) 0.01312(19) Uani 1 1 d . . . . .
C1 C 0.87670(12) 0.53281(12) 0.64354(11) 0.0189(2) Uani 1 1 d . . . . .
H1B H 0.9546(15) 0.5472(15) 0.6793(13) 0.021(4) Uiso 1 1 d . . . . .
H1A H 0.8269(15) 0.4630(16) 0.6416(13) 0.024(4) Uiso 1 1 d . . . . .
O2 O 0.80360(7) 0.83717(8) 0.65392(7) 0.01348(16) Uani 1 1 d . . . . .
N2 N 0.94865(9) 0.85627(9) 0.56449(8) 0.01241(18) Uani 1 1 d . . . . .
C2 C 0.85566(12) 0.52989(12) 0.53326(11) 0.0196(3) Uani 1 1 d . . . . .
H2B H 0.7805(15) 0.5257(14) 0.5021(13) 0.020(4) Uiso 1 1 d . . . . .
H2A H 0.8627(16) 0.4648(17) 0.4904(15) 0.030(5) Uiso 1 1 d . . . . .
O10 O 0.80367(13) 0.52519(10) 0.80151(10) 0.0400(3) Uani 1 1 d . . . . .
O11 O 0.85303(8) 0.62551(8) 0.70182(7) 0.01702(17) Uani 1 1 d . . . . .
C11 C 1.14152(10) 0.85721(10) 0.82294(9) 0.0133(2) Uani 1 1 d . . . . .
C12 C 1.06022(10) 0.83637(11) 0.87072(9) 0.0135(2) Uani 1 1 d . . . . .
C13 C 1.07579(11) 0.79507(11) 0.95252(10) 0.0161(2) Uani 1 1 d . . . . .
H13 H 1.0183(15) 0.7820(15) 0.9850(14) 0.024(4) Uiso 1 1 d . . . . .
C14 C 1.17535(11) 0.77608(11) 0.98702(10) 0.0172(2) Uani 1 1 d . . . . .
C15 C 1.25812(11) 0.80228(12) 0.93976(10) 0.0171(2) Uani 1 1 d . . . . .
H15 H 1.3272(14) 0.7910(14) 0.9651(12) 0.015(4) Uiso 1 1 d . . . . .
C16 C 1.24418(10) 0.84207(11) 0.85662(9) 0.0144(2) Uani 1 1 d . . . . .
C17 C 1.33182(11) 0.86308(12) 0.80175(10) 0.0173(2) Uani 1 1 d . . . . .
C18 C 1.19465(12) 0.72194(14) 1.07037(11) 0.0238(3) Uani 1 1 d . . . . .
O20 O 0.91334(9) 0.55107(9) 0.36706(8) 0.0252(2) Uani 1 1 d . . . . .
O21 O 0.93952(8) 0.63485(8) 0.53804(7) 0.01728(18) Uani 1 1 d . . . . .
C21 C 0.75430(10) 0.78906(10) 0.54589(9) 0.0130(2) Uani 1 1 d . . . . .
C22 C 0.83286(10) 0.79595(10) 0.49423(9) 0.0128(2) Uani 1 1 d . . . . .
C23 C 0.79540(11) 0.74806(11) 0.38477(10) 0.0151(2) Uani 1 1 d . . . . .
H23 H 0.8521(14) 0.7566(14) 0.3518(13) 0.017(4) Uiso 1 1 d . . . . .
C24 C 0.67732(11) 0.68946(11) 0.32621(10) 0.0169(2) Uani 1 1 d . . . . .
C25 C 0.60002(11) 0.68593(12) 0.38021(10) 0.0177(2) Uani 1 1 d . . . . .
H25 H 0.5173(14) 0.6471(14) 0.3395(13) 0.017(4) Uiso 1 1 d . . . . .
C26 C 0.63451(10) 0.73633(11) 0.48981(10) 0.0151(2) Uani 1 1 d . . . . .
C27 C 0.54803(11) 0.73902(12) 0.54565(10) 0.0177(2) Uani 1 1 d . . . . .
C28 C 0.63268(12) 0.62299(13) 0.20701(10) 0.0223(3) Uani 1 1 d . . . . .
C30 C 0.82131(12) 0.61183(12) 0.78287(10) 0.0192(2) Uani 1 1 d . . . . .
C31 C 0.80422(11) 0.71302(11) 0.84282(10) 0.0162(2) Uani 1 1 d . . . . .
C32 C 0.86664(10) 0.82683(11) 0.85557(9) 0.0145(2) Uani 1 1 d . . . . .
C33 C 0.83640(11) 0.91349(12) 0.90378(10) 0.0193(2) Uani 1 1 d . . . . .
H33 H 0.8736(16) 0.9875(17) 0.9107(14) 0.029(5) Uiso 1 1 d . . . . .
C34 C 0.74686(12) 0.88891(14) 0.94230(11) 0.0236(3) Uani 1 1 d . . . . .
H34 H 0.7285(15) 0.9475(16) 0.9752(14) 0.026(4) Uiso 1 1 d . . . . .
C35 C 0.68913(12) 0.77732(14) 0.93465(11) 0.0245(3) Uani 1 1 d . . . . .
H35 H 0.6289(16) 0.7586(16) 0.9596(15) 0.032(5) Uiso 1 1 d . . . . .
C36 C 0.71777(12) 0.69033(13) 0.88556(11) 0.0213(3) Uani 1 1 d . . . . .
H36 H 0.6794(15) 0.6151(15) 0.8776(13) 0.020(4) Uiso 1 1 d . . . . .
C40 C 0.95559(11) 0.63498(12) 0.44742(10) 0.0175(2) Uani 1 1 d . . . . .
C41 C 1.03804(11) 0.75091(11) 0.46239(10) 0.0166(2) Uani 1 1 d . . . . .
C42 C 1.03882(10) 0.85368(11) 0.52524(10) 0.0142(2) Uani 1 1 d . . . . .
C43 C 1.12768(11) 0.95796(12) 0.54725(11) 0.0184(2) Uani 1 1 d . . . . .
H43 H 1.1319(15) 1.0264(16) 0.5901(14) 0.026(4) Uiso 1 1 d . . . . .
C44 C 1.21337(13) 0.96128(14) 0.50446(13) 0.0252(3) Uani 1 1 d . . . . .
H44 H 1.2725(16) 1.0295(16) 0.5201(14) 0.029(5) Uiso 1 1 d . . . . .
C45 C 1.20814(14) 0.86103(15) 0.43632(13) 0.0279(3) Uani 1 1 d . . . . .
H45 H 1.2649(17) 0.8668(17) 0.4069(15) 0.034(5) Uiso 1 1 d . . . . .
C46 C 1.12039(13) 0.75623(14) 0.41484(12) 0.0234(3) Uani 1 1 d . . . . .
H46 H 1.1171(15) 0.6878(16) 0.3684(14) 0.024(4) Uiso 1 1 d . . . . .
C171 C 1.27406(13) 0.77443(15) 0.68805(11) 0.0249(3) Uani 1 1 d . . . . .
H17C H 1.2050(17) 0.7804(16) 0.6503(15) 0.030(5) Uiso 1 1 d . . . . .
H17B H 1.2545(17) 0.6985(18) 0.6890(15) 0.036(5) Uiso 1 1 d . . . . .
H17A H 1.3272(18) 0.7843(18) 0.6491(16) 0.040(5) Uiso 1 1 d . . . . .
C172 C 1.44056(12) 0.84798(15) 0.85609(12) 0.0243(3) Uani 1 1 d . . . . .
H17F H 1.4793(15) 0.9029(16) 0.9284(14) 0.026(4) Uiso 1 1 d . . . . .
H17E H 1.4227(15) 0.7687(16) 0.8553(14) 0.026(5) Uiso 1 1 d . . . . .
H17D H 1.4947(16) 0.8618(16) 0.8196(14) 0.029(5) Uiso 1 1 d . . . . .
C173 C 1.36968(12) 0.98591(14) 0.80123(12) 0.0240(3) Uani 1 1 d . . . . .
H17I H 1.3056(16) 1.0047(16) 0.7657(14) 0.028(5) Uiso 1 1 d . . . . .
H17H H 1.4100(17) 1.0444(17) 0.8728(16) 0.033(5) Uiso 1 1 d . . . . .
H17G H 1.4243(18) 0.9986(17) 0.7649(16) 0.038(5) Uiso 1 1 d . . . . .
C181 C 1.2060(2) 0.60913(17) 1.02004(17) 0.0400(4) Uani 1 1 d . . . . .
H18C H 1.2141(18) 0.5729(18) 1.0721(16) 0.041(6) Uiso 1 1 d . . . . .
H18B H 1.1354(19) 0.5561(19) 0.9584(18) 0.045(6) Uiso 1 1 d . . . . .
H18A H 1.2720(18) 0.6224(18) 0.9925(16) 0.040(5) Uiso 1 1 d . . . . .
C182 C 1.09422(16) 0.6940(2) 1.10990(16) 0.0386(4) Uani 1 1 d . . . . .
H18F H 1.0225(18) 0.6423(17) 1.0515(16) 0.037(5) Uiso 1 1 d . . . . .
H18E H 1.0878(18) 0.7642(19) 1.1461(16) 0.041(6) Uiso 1 1 d . . . . .
H18D H 1.1068(18) 0.6576(18) 1.1596(16) 0.041(6) Uiso 1 1 d . . . . .
C183 C 1.30623(16) 0.80338(19) 1.16481(14) 0.0379(4) Uani 1 1 d . . . . .
H18I H 1.3176(19) 0.768(2) 1.2150(18) 0.051(6) Uiso 1 1 d . . . . .
H18H H 1.3748(19) 0.8234(19) 1.1439(17) 0.046(6) Uiso 1 1 d . . . . .
H18G H 1.2992(17) 0.8728(19) 1.1969(16) 0.037(6) Uiso 1 1 d . . . . .
C271 C 0.42294(12) 0.68014(15) 0.46714(12) 0.0260(3) Uani 1 1 d . . . . .
H27C H 0.4103(16) 0.7156(16) 0.4184(15) 0.027(5) Uiso 1 1 d . . . . .
H27B H 0.3712(17) 0.6858(16) 0.5048(15) 0.032(5) Uiso 1 1 d . . . . .
H27A H 0.4018(16) 0.6000(18) 0.4309(15) 0.033(5) Uiso 1 1 d . . . . .
C272 C 0.57279(13) 0.86516(14) 0.60498(13) 0.0253(3) Uani 1 1 d . . . . .
H27F H 0.6503(16) 0.9075(15) 0.6569(14) 0.026(4) Uiso 1 1 d . . . . .
H27E H 0.5206(16) 0.8698(16) 0.6399(15) 0.029(5) Uiso 1 1 d . . . . .
H27D H 0.5626(16) 0.9020(17) 0.5575(15) 0.031(5) Uiso 1 1 d . . . . .
C273 C 0.55903(13) 0.67703(15) 0.62369(12) 0.0255(3) Uani 1 1 d . . . . .
H27I H 0.6347(17) 0.7136(16) 0.6779(15) 0.031(5) Uiso 1 1 d . . . . .
H27H H 0.5478(17) 0.5995(18) 0.5904(15) 0.034(5) Uiso 1 1 d . . . . .
H27G H 0.5037(17) 0.6796(17) 0.6591(15) 0.035(5) Uiso 1 1 d . . . . .
C281 C 0.52660(18) 0.6404(2) 0.15008(13) 0.0397(4) Uani 1 1 d . . . . .
H28C H 0.5464(17) 0.7197(19) 0.1638(15) 0.034(5) Uiso 1 1 d . . . . .
H28B H 0.4999(18) 0.6015(19) 0.0765(18) 0.045(6) Uiso 1 1 d . . . . .
H28A H 0.462(2) 0.6167(19) 0.1742(17) 0.049(6) Uiso 1 1 d . . . . .
C282 C 0.72487(16) 0.65865(18) 0.15926(12) 0.0370(4) Uani 1 1 d . . . . .
H28F H 0.7508(17) 0.7404(18) 0.1723(15) 0.035(5) Uiso 1 1 d . . . . .
H28E H 0.792(2) 0.6449(19) 0.1876(17) 0.047(6) Uiso 1 1 d . . . . .
H28D H 0.6893(18) 0.6140(18) 0.0796(17) 0.043(6) Uiso 1 1 d . . . . .
C283 C 0.59902(16) 0.49477(15) 0.18960(13) 0.0321(3) Uani 1 1 d . . . . .
H28I H 0.6684(18) 0.4799(18) 0.2229(16) 0.039(5) Uiso 1 1 d . . . . .
H28H H 0.5687(17) 0.4466(17) 0.1151(16) 0.038(5) Uiso 1 1 d . . . . .
H28G H 0.5381(17) 0.4657(17) 0.2195(15) 0.035(5) Uiso 1 1 d . . . . .

loop_
_atom_site_aniso_label
_atom_site_aniso_U_11
_atom_site_aniso_U_22
_atom_site_aniso_U_33
_atom_site_aniso_U_23
_atom_site_aniso_U_13
_atom_site_aniso_U_12
Os 0.01062(2) 0.01084(2) 0.01219(2) 0.00356(2) 0.00439(2) 0.00474(2)
O 0.0207(4) 0.0131(4) 0.0242(5) 0.0047(4) 0.0075(4) 0.0071(4)
O1 0.0113(4) 0.0181(4) 0.0142(4) 0.0074(3) 0.0054(3) 0.0070(3)
N1 0.0110(4) 0.0162(5) 0.0125(4) 0.0048(4) 0.0046(4) 0.0059(4)
C1 0.0226(6) 0.0147(6) 0.0247(6) 0.0087(5) 0.0126(5) 0.0097(5)
O2 0.0110(4) 0.0169(4) 0.0115(4) 0.0038(3) 0.0041(3) 0.0056(3)
N2 0.0120(4) 0.0141(5) 0.0138(4) 0.0062(4) 0.0060(4) 0.0067(4)
C2 0.0201(6) 0.0136(6) 0.0216(6) 0.0048(5) 0.0084(5) 0.0032(5)
O10 0.0744(9) 0.0279(6) 0.0400(7) 0.0238(5) 0.0372(7) 0.0265(6)
O11 0.0220(4) 0.0147(4) 0.0201(4) 0.0083(3) 0.0125(4) 0.0093(4)
C11 0.0124(5) 0.0140(5) 0.0120(5) 0.0041(4) 0.0036(4) 0.0048(4)
C12 0.0108(5) 0.0143(5) 0.0130(5) 0.0033(4) 0.0029(4) 0.0046(4)
C13 0.0138(5) 0.0187(6) 0.0147(5) 0.0061(5) 0.0051(4) 0.0054(5)
C14 0.0156(5) 0.0197(6) 0.0158(5) 0.0080(5) 0.0041(4) 0.0064(5)
C15 0.0139(5) 0.0202(6) 0.0164(5) 0.0065(5) 0.0035(4) 0.0077(5)
C16 0.0118(5) 0.0152(6) 0.0136(5) 0.0029(4) 0.0039(4) 0.0047(4)
C17 0.0114(5) 0.0244(6) 0.0161(5) 0.0064(5) 0.0053(4) 0.0078(5)
C18 0.0206(6) 0.0334(8) 0.0216(6) 0.0174(6) 0.0066(5) 0.0109(6)
O20 0.0314(5) 0.0221(5) 0.0213(5) 0.0026(4) 0.0125(4) 0.0119(4)
O21 0.0203(4) 0.0137(4) 0.0177(4) 0.0058(3) 0.0085(4) 0.0053(3)
C21 0.0140(5) 0.0133(5) 0.0121(5) 0.0047(4) 0.0043(4) 0.0064(4)
C22 0.0128(5) 0.0133(5) 0.0146(5) 0.0063(4) 0.0054(4) 0.0069(4)
C23 0.0175(6) 0.0177(6) 0.0138(5) 0.0071(4) 0.0072(4) 0.0095(5)
C24 0.0179(6) 0.0197(6) 0.0129(5) 0.0063(5) 0.0047(4) 0.0078(5)
C25 0.0144(5) 0.0215(6) 0.0148(5) 0.0063(5) 0.0034(4) 0.0059(5)
C26 0.0129(5) 0.0177(6) 0.0151(5) 0.0064(4) 0.0049(4) 0.0065(4)
C27 0.0127(5) 0.0218(6) 0.0174(6) 0.0066(5) 0.0061(4) 0.0055(5)
C28 0.0228(6) 0.0285(7) 0.0120(5) 0.0052(5) 0.0043(5) 0.0094(6)
C30 0.0202(6) 0.0204(6) 0.0192(6) 0.0098(5) 0.0086(5) 0.0077(5)
C31 0.0148(5) 0.0206(6) 0.0140(5) 0.0075(5) 0.0057(4) 0.0071(5)
C32 0.0114(5) 0.0202(6) 0.0113(5) 0.0048(4) 0.0044(4) 0.0063(4)
C33 0.0153(6) 0.0213(7) 0.0176(6) 0.0028(5) 0.0062(5) 0.0061(5)
C34 0.0182(6) 0.0318(8) 0.0202(6) 0.0032(6) 0.0098(5) 0.0124(6)
C35 0.0164(6) 0.0380(8) 0.0200(6) 0.0106(6) 0.0104(5) 0.0093(6)
C36 0.0172(6) 0.0285(7) 0.0196(6) 0.0123(5) 0.0086(5) 0.0065(5)
C40 0.0193(6) 0.0198(6) 0.0204(6) 0.0084(5) 0.0106(5) 0.0131(5)
C41 0.0191(6) 0.0200(6) 0.0184(6) 0.0109(5) 0.0104(5) 0.0116(5)
C42 0.0148(5) 0.0186(6) 0.0159(5) 0.0103(5) 0.0081(4) 0.0096(5)
C43 0.0186(6) 0.0199(6) 0.0242(6) 0.0131(5) 0.0113(5) 0.0101(5)
C44 0.0216(6) 0.0288(8) 0.0393(8) 0.0236(7) 0.0187(6) 0.0124(6)
C45 0.0299(7) 0.0370(9) 0.0408(8) 0.0270(7) 0.0274(7) 0.0218(7)
C46 0.0306(7) 0.0282(7) 0.0292(7) 0.0171(6) 0.0209(6) 0.0207(6)
C171 0.0187(6) 0.0366(8) 0.0169(6) 0.0037(6) 0.0066(5) 0.0132(6)
C172 0.0143(6) 0.0392(9) 0.0219(7) 0.0112(6) 0.0067(5) 0.0141(6)
C173 0.0153(6) 0.0286(7) 0.0275(7) 0.0130(6) 0.0085(5) 0.0053(5)
C181 0.0531(12) 0.0388(10) 0.0446(10) 0.0300(9) 0.0208(9) 0.0248(9)
C182 0.0305(8) 0.0637(13) 0.0409(10) 0.0401(10) 0.0183(8) 0.0214(9)
C183 0.0302(8) 0.0550(12) 0.0232(8) 0.0198(8) 0.0021(6) 0.0123(8)
C271 0.0131(6) 0.0368(9) 0.0229(7) 0.0074(6) 0.0058(5) 0.0071(6)
C272 0.0196(6) 0.0255(7) 0.0317(8) 0.0057(6) 0.0148(6) 0.0101(6)
C273 0.0216(7) 0.0335(8) 0.0249(7) 0.0158(6) 0.0119(6) 0.0086(6)
C281 0.0433(10) 0.0574(13) 0.0167(7) 0.0097(7) 0.0017(7) 0.0288(9)
C282 0.0351(9) 0.0476(11) 0.0158(7) 0.0069(7) 0.0110(6) 0.0037(8)
C283 0.0378(9) 0.0272(8) 0.0195(7) 0.0003(6) 0.0068(6) 0.0082(7)

loop_
_atom_type_symbol
_atom_type_description
_atom_type_scat_dispersion_real
_atom_type_scat_dispersion_imag
_atom_type_scat_source
C C 0.0033 0.0016 'International Tables Vol C Tables 4.2.6.8 and 6.1.1.4'
H H 0.0000 0.0000 'International Tables Vol C Tables 4.2.6.8 and 6.1.1.4'
N N 0.0061 0.0033 'International Tables Vol C Tables 4.2.6.8 and 6.1.1.4'
O O 0.0106 0.0060 'International Tables Vol C Tables 4.2.6.8 and 6.1.1.4'
Os Os -1.2165 7.6030 'International Tables Vol C Tables 4.2.6.8 and 6.1.1.4'

loop_
_geom_angle_atom_site_label_1
_geom_angle_atom_site_label_2
_geom_angle_atom_site_label_3
_geom_angle
_geom_angle_site_symmetry_1
_geom_angle_site_symmetry_3
_geom_angle_publ_flag
O Os O1 108.56(4) . . ?
O Os N1 110.68(5) . . ?
O1 Os N1 80.54(4) . . ?
O Os N2 110.63(5) . . ?
O1 Os N2 86.04(4) . . ?
N1 Os N2 138.69(4) . . ?
O Os O2 108.78(4) . . ?
O1 Os O2 142.66(4) . . ?
N1 Os O2 86.68(4) . . ?
N2 Os O2 80.77(4) . . ?
C11 O1 Os 116.26(7) . . ?
C12 N1 C32 118.78(10) . . ?
C12 N1 Os 115.92(8) . . ?
C32 N1 Os 124.68(8) . . ?
O11 C1 C2 108.71(11) . . ?
O11 C1 H1B 107.4(10) . . ?
C2 C1 H1B 111.9(10) . . ?
O11 C1 H1A 109.2(11) . . ?
C2 C1 H1A 109.2(11) . . ?
H1B C1 H1A 110.3(15) . . ?
C21 O2 Os 115.91(7) . . ?
C22 N2 C42 118.91(10) . . ?
C22 N2 Os 115.73(8) . . ?
C42 N2 Os 124.58(8) . . ?
O21 C2 C1 108.02(11) . . ?
O21 C2 H2B 108.8(10) . . ?
C1 C2 H2B 110.6(10) . . ?
O21 C2 H2A 110.0(11) . . ?
C1 C2 H2A 111.0(11) . . ?
H2B C2 H2A 108.3(15) . . ?
C30 O11 C1 115.34(10) . . ?
O1 C11 C12 114.64(10) . . ?
O1 C11 C16 123.32(11) . . ?
C12 C11 C16 122.00(11) . . ?
C11 C12 C13 121.00(11) . . ?
C11 C12 N1 112.32(10) . . ?
C13 C12 N1 126.67(11) . . ?
C14 C13 C12 119.01(12) . . ?
C14 C13 H13 121.5(10) . . ?
C12 C13 H13 119.4(10) . . ?
C13 C14 C15 118.57(12) . . ?
C13 C14 C18 122.27(12) . . ?
C15 C14 C18 119.09(12) . . ?
C16 C15 C14 123.71(12) . . ?
C16 C15 H15 118.1(10) . . ?
C14 C15 H15 118.2(9) . . ?
C15 C16 C11 115.63(11) . . ?
C15 C16 C17 122.93(11) . . ?
C11 C16 C17 121.39(11) . . ?
C16 C17 C172 112.16(11) . . ?
C16 C17 C171 108.01(11) . . ?
C172 C17 C171 108.05(12) . . ?
C16 C17 C173 110.52(11) . . ?
C172 C17 C173 107.98(11) . . ?
C171 C17 C173 110.09(12) . . ?
C182 C18 C183 108.73(14) . . ?
C182 C18 C14 112.33(12) . . ?
C183 C18 C14 110.20(13) . . ?
C182 C18 C181 108.29(15) . . ?
C183 C18 C181 108.97(15) . . ?
C14 C18 C181 108.24(12) . . ?
C40 O21 C2 116.46(10) . . ?
O2 C21 C22 114.75(10) . . ?
O2 C21 C26 123.72(11) . . ?
C22 C21 C26 121.52(11) . . ?
C23 C22 C21 121.16(11) . . ?
C23 C22 N2 126.22(11) . . ?
C21 C22 N2 112.62(10) . . ?
C22 C23 C24 119.26(11) . . ?
C22 C23 H23 118.8(10) . . ?
C24 C23 H23 121.9(10) . . ?
C23 C24 C25 118.31(11) . . ?
C23 C24 C28 121.04(12) . . ?
C25 C24 C28 120.50(12) . . ?
C26 C25 C24 123.92(12) . . ?
C26 C25 H25 117.4(10) . . ?
C24 C25 H25 118.7(9) . . ?
C25 C26 C21 115.70(11) . . ?
C25 C26 C27 122.61(11) . . ?
C21 C26 C27 121.64(11) . . ?
C271 C27 C26 111.76(11) . . ?
C271 C27 C272 108.11(12) . . ?
C26 C27 C272 108.68(11) . . ?
C271 C27 C273 107.90(12) . . ?
C26 C27 C273 110.53(11) . . ?
C272 C27 C273 109.82(12) . . ?
C282 C28 C24 112.38(12) . . ?
C282 C28 C281 108.77(14) . . ?
C24 C28 C281 110.82(13) . . ?
C282 C28 C283 107.97(14) . . ?
C24 C28 C283 107.19(11) . . ?
C281 C28 C283 109.65(14) . . ?
O10 C30 O11 123.32(13) . . ?
O10 C30 C31 124.06(13) . . ?
O11 C30 C31 112.53(11) . . ?
C36 C31 C32 119.07(13) . . ?
C36 C31 C30 116.78(12) . . ?
C32 C31 C30 124.13(11) . . ?
C33 C32 C31 119.62(12) . . ?
C33 C32 N1 117.31(12) . . ?
C31 C32 N1 123.00(11) . . ?
C32 C33 C34 120.63(14) . . ?
C32 C33 H33 121.4(12) . . ?
C34 C33 H33 118.0(12) . . ?
C35 C34 C33 119.71(14) . . ?
C35 C34 H34 120.5(11) . . ?
C33 C34 H34 119.7(12) . . ?
C36 C35 C34 119.96(13) . . ?
C36 C35 H35 118.6(12) . . ?
C34 C35 H35 121.4(12) . . ?
C35 C36 C31 120.86(14) . . ?
C35 C36 H36 121.8(11) . . ?
C31 C36 H36 117.3(11) . . ?
O20 C40 O21 124.26(13) . . ?
O20 C40 C41 125.11(12) . . ?
O21 C40 C41 110.53(11) . . ?
C46 C41 C42 119.21(12) . . ?
C46 C41 C40 117.96(12) . . ?
C42 C41 C40 122.78(11) . . ?
C43 C42 C41 119.55(12) . . ?
C43 C42 N2 117.90(12) . . ?
C41 C42 N2 122.49(11) . . ?
C42 C43 C44 120.38(14) . . ?
C42 C43 H43 121.5(11) . . ?
C44 C43 H43 118.1(11) . . ?
C45 C44 C43 120.14(14) . . ?
C45 C44 H44 119.5(12) . . ?
C43 C44 H44 120.4(12) . . ?
C44 C45 C46 119.81(13) . . ?
C44 C45 H45 117.9(12) . . ?
C46 C45 H45 122.3(12) . . ?
C45 C46 C41 120.57(14) . . ?
C45 C46 H46 119.7(11) . . ?
C41 C46 H46 119.7(11) . . ?
C17 C171 H17C 111.4(11) . . ?
C17 C171 H17B 109.6(12) . . ?
H17C C171 H17B 109.1(16) . . ?
C17 C171 H17A 111.2(12) . . ?
H17C C171 H17A 108.8(16) . . ?
H17B C171 H17A 106.6(17) . . ?
C17 C172 H17F 110.2(11) . . ?
C17 C172 H17E 112.1(10) . . ?
H17F C172 H17E 109.6(14) . . ?
C17 C172 H17D 110.4(11) . . ?
H17F C172 H17D 107.8(15) . . ?
H17E C172 H17D 106.5(15) . . ?
C17 C173 H17I 114.9(11) . . ?
C17 C173 H17H 111.9(11) . . ?
H17I C173 H17H 106.7(15) . . ?
C17 C173 H17G 110.4(12) . . ?
H17I C173 H17G 106.3(15) . . ?
H17H C173 H17G 106.1(16) . . ?
C18 C181 H18C 108.0(13) . . ?
C18 C181 H18B 110.2(13) . . ?
H18C C181 H18B 108.0(18) . . ?
C18 C181 H18A 111.9(12) . . ?
H18C C181 H18A 112.8(17) . . ?
H18B C181 H18A 105.9(17) . . ?
C18 C182 H18F 110.3(12) . . ?
C18 C182 H18E 110.3(13) . . ?
H18F C182 H18E 110.2(17) . . ?
C18 C182 H18D 110.8(13) . . ?
H18F C182 H18D 108.2(17) . . ?
H18E C182 H18D 106.9(17) . . ?
C18 C183 H18I 109.0(14) . . ?
C18 C183 H18H 112.3(13) . . ?
H18I C183 H18H 109.4(19) . . ?
C18 C183 H18G 109.3(13) . . ?
H18I C183 H18G 108.8(18) . . ?
H18H C183 H18G 108.0(18) . . ?
C27 C271 H27C 111.9(11) . . ?
C27 C271 H27B 109.4(11) . . ?
H27C C271 H27B 106.8(16) . . ?
C27 C271 H27A 111.3(11) . . ?
H27C C271 H27A 110.0(16) . . ?
H27B C271 H27A 107.1(16) . . ?
C27 C272 H27F 112.6(11) . . ?
C27 C272 H27E 110.8(12) . . ?
H27F C272 H27E 107.9(15) . . ?
C27 C272 H27D 110.1(12) . . ?
H27F C272 H27D 108.4(16) . . ?
H27E C272 H27D 106.7(16) . . ?
C27 C273 H27I 111.7(11) . . ?
C27 C273 H27H 112.3(12) . . ?
H27I C273 H27H 105.9(16) . . ?
C27 C273 H27G 109.8(11) . . ?
H27I C273 H27G 106.9(16) . . ?
H27H C273 H27G 110.2(16) . . ?
C28 C281 H28C 109.6(12) . . ?
C28 C281 H28B 111.3(13) . . ?
H28C C281 H28B 108.1(17) . . ?
C28 C281 H28A 114.1(13) . . ?
H28C C281 H28A 104.7(18) . . ?
H28B C281 H28A 108.7(18) . . ?
C28 C282 H28F 109.8(12) . . ?
C28 C282 H28E 113.5(13) . . ?
H28F C282 H28E 107.4(18) . . ?
C28 C282 H28D 108.8(12) . . ?
H28F C282 H28D 108.5(16) . . ?
H28E C282 H28D 108.7(17) . . ?
C28 C283 H28I 111.5(12) . . ?
C28 C283 H28H 112.0(12) . . ?
H28I C283 H28H 105.5(16) . . ?
C28 C283 H28G 111.9(11) . . ?
H28I C283 H28G 108.4(16) . . ?
H28H C283 H28G 107.3(16) . . ?

loop_
_geom_bond_atom_site_label_1
_geom_bond_atom_site_label_2
_geom_bond_distance
_geom_bond_site_symmetry_2
_geom_bond_publ_flag
Os O 1.6951(9) . ?
Os O1 1.9260(9) . ?
Os N1 1.9277(10) . ?
Os N2 1.9295(10) . ?
Os O2 1.9328(9) . ?
O1 C11 1.3676(14) . ?
N1 C12 1.4076(15) . ?
N1 C32 1.4217(15) . ?
C1 O11 1.4428(16) . ?
C1 C2 1.4918(19) . ?
C1 H1B 0.945(17) . ?
C1 H1A 0.932(18) . ?
O2 C21 1.3673(14) . ?
N2 C22 1.4044(15) . ?
N2 C42 1.4218(15) . ?
C2 O21 1.4385(16) . ?
C2 H2B 0.944(17) . ?
C2 H2A 0.953(19) . ?
O10 C30 1.1988(17) . ?
O11 C30 1.3399(15) . ?
C11 C12 1.3843(17) . ?
C11 C16 1.3954(17) . ?
C12 C13 1.3908(17) . ?
C13 C14 1.3880(18) . ?
C13 H13 0.963(18) . ?
C14 C15 1.4022(18) . ?
C14 C18 1.5296(18) . ?
C15 C16 1.3937(17) . ?
C15 H15 0.953(16) . ?
C16 C17 1.5254(17) . ?
C17 C172 1.5292(18) . ?
C17 C171 1.5317(19) . ?
C17 C173 1.534(2) . ?
C18 C182 1.524(2) . ?
C18 C183 1.527(2) . ?
C18 C181 1.533(3) . ?
O20 C40 1.2030(16) . ?
O21 C40 1.3411(15) . ?
C21 C22 1.3885(16) . ?
C21 C26 1.3985(16) . ?
C22 C23 1.3866(17) . ?
C23 C24 1.3882(18) . ?
C23 H23 0.958(17) . ?
C24 C25 1.4004(18) . ?
C24 C28 1.5269(18) . ?
C25 C26 1.3939(17) . ?
C25 H25 0.971(16) . ?
C26 C27 1.5282(17) . ?
C27 C271 1.5272(18) . ?
C27 C272 1.532(2) . ?
C27 C273 1.532(2) . ?
C28 C282 1.525(2) . ?
C28 C281 1.529(2) . ?
C28 C283 1.534(2) . ?
C30 C31 1.4875(19) . ?
C31 C36 1.3921(18) . ?
C31 C32 1.3971(18) . ?
C32 C33 1.3838(19) . ?
C33 C34 1.3885(19) . ?
C33 H33 0.906(19) . ?
C34 C35 1.382(2) . ?
C34 H34 0.920(19) . ?
C35 C36 1.378(2) . ?
C35 H35 0.927(19) . ?
C36 H36 0.919(17) . ?
C40 C41 1.4867(18) . ?
C41 C46 1.3914(18) . ?
C41 C42 1.3998(18) . ?
C42 C43 1.3845(18) . ?
C43 C44 1.3879(19) . ?
C43 H43 0.917(19) . ?
C44 C45 1.379(2) . ?
C44 H44 0.907(19) . ?
C45 C46 1.384(2) . ?
C45 H45 0.93(2) . ?
C46 H46 0.943(18) . ?
C171 H17C 0.961(19) . ?
C171 H17B 0.95(2) . ?
C171 H17A 0.98(2) . ?
C172 H17F 0.968(18) . ?
C172 H17E 0.989(19) . ?
C172 H17D 0.970(19) . ?
C173 H17I 0.995(19) . ?
C173 H17H 0.98(2) . ?
C173 H17G 0.97(2) . ?
C181 H18C 0.97(2) . ?
C181 H18B 0.98(2) . ?
C181 H18A 1.01(2) . ?
C182 H18F 0.97(2) . ?
C182 H18E 0.97(2) . ?
C182 H18D 0.95(2) . ?
C183 H18I 0.95(2) . ?
C183 H18H 0.99(2) . ?
C183 H18G 0.95(2) . ?
C271 H27C 0.933(19) . ?
C271 H27B 0.96(2) . ?
C271 H27A 0.95(2) . ?
C272 H27F 0.963(18) . ?
C272 H27E 0.940(19) . ?
C272 H27D 0.928(19) . ?
C273 H27I 0.958(19) . ?
C273 H27H 0.95(2) . ?
C273 H27G 0.98(2) . ?
C281 H28C 0.94(2) . ?
C281 H28B 0.94(2) . ?
C281 H28A 0.98(2) . ?
C282 H28F 0.97(2) . ?
C282 H28E 0.95(2) . ?
C282 H28D 1.02(2) . ?
C283 H28I 1.01(2) . ?
C283 H28H 0.97(2) . ?
C283 H28G 1.01(2) . ?
